data_2227073
loop_
_publ_author_name
'Asiri, Abdullah M.'
'Khan, Salman A.'
'Tahir, M. Nawaz'

_publ_section_title
;
 (<i>E</i>)-1-(2,5-Dimethyl-3-thienyl)-3-(2,4,5-trimethoxyphenyl)prop-2-en-1-one
;
_journal_coeditor_code SI2278
_journal_issue 8
_journal_name_full 'Acta Crystallographica Section E'
_journal_page_first o2099
_journal_paper_doi 10.1107/S1600536810028709
_journal_volume 66
_journal_year 2010
_chemical_formula_iupac 'C18 H20 O4 S'
_chemical_formula_moiety 'C18 H20 O4 S'
_chemical_formula_sum 'C18 H20 O4 S'
_chemical_formula_weight 332.40
_chemical_name_systematic
;
(<i>E</i>)-1-(2,5-Dimethyl-3-thienyl)-3-(2,4,5-trimethoxyphenyl)prop-2-en-1-one
;
_space_group_IT_number 88
_symmetry_cell_setting tetragonal
_symmetry_space_group_name_Hall '-I 4ad'
_symmetry_space_group_name_H-M 'I 41/a :2'
_atom_sites_solution_hydrogens geom
_atom_sites_solution_primary direct
_atom_sites_solution_secondary difmap
_audit_creation_method SHELXL-97
_cell_angle_alpha 90
_cell_angle_beta 90
_cell_angle_gamma 90
_cell_formula_units_Z 16
_cell_length_a 19.5263(5)
_cell_length_b 19.5263(5)
_cell_length_c 17.9952(4)
_cell_measurement_reflns_used 2225
_cell_measurement_temperature 296(2)
_cell_measurement_theta_max 25.24
_cell_measurement_theta_min 2.09
_cell_volume 6861.1(3)
_computing_cell_refinement 'SAINT (Bruker, 2009)'
_computing_data_collection 'APEX2 (Bruker, 2009)'
_computing_data_reduction 'SAINT (Bruker, 2009)'
_computing_molecular_graphics 'ORTEP-3 for Windows (Farrugia, 1997) and PLATON (Spek, 2009)'
_computing_publication_material
;
WinGX (Farrugia, 1999) and PLATON (Spek, 2009)
;
_computing_structure_refinement 'SHELXL97 (Sheldrick, 2008)'
_computing_structure_solution 'SHELXS97 (Sheldrick, 2008)'
_diffrn_ambient_temperature 296(2)
_diffrn_detector_area_resol_mean 8.10
_diffrn_measured_fraction_theta_full 0.999
_diffrn_measured_fraction_theta_max 0.999
_diffrn_measurement_device_type 'Bruker KAPPA APEXII CCD'
_diffrn_measurement_method \w
_diffrn_radiation_monochromator graphite
_diffrn_radiation_source 'fine-focus sealed tube'
_diffrn_radiation_type MoK\a
_diffrn_radiation_wavelength 0.71073
_diffrn_reflns_av_R_equivalents 0.0384
_diffrn_reflns_av_sigmaI/netI 0.0234
_diffrn_reflns_limit_h_max 23
_diffrn_reflns_limit_h_min -20
_diffrn_reflns_limit_k_max 23
_diffrn_reflns_limit_k_min -23
_diffrn_reflns_limit_l_max 21
_diffrn_reflns_limit_l_min -21
_diffrn_reflns_number 25995
_diffrn_reflns_theta_full 25.24
_diffrn_reflns_theta_max 25.24
_diffrn_reflns_theta_min 2.09
_diffrn_standards_number 0
_exptl_absorpt_coefficient_mu 0.206
_exptl_absorpt_correction_T_max 0.975
_exptl_absorpt_correction_T_min 0.966
_exptl_absorpt_correction_type multi-scan
_exptl_absorpt_process_details '(SADABS; Bruker, 2005)'
_exptl_crystal_colour yellow
_exptl_crystal_density_diffrn 1.287
_exptl_crystal_density_method 'not measured'
_exptl_crystal_description prism
_exptl_crystal_F_000 2816
_exptl_crystal_size_max 0.26
_exptl_crystal_size_mid 0.18
_exptl_crystal_size_min 0.16
_refine_diff_density_max 0.185
_refine_diff_density_min -0.147
_refine_ls_goodness_of_fit_ref 1.050
_refine_ls_hydrogen_treatment constr
_refine_ls_matrix_type full
_refine_ls_number_parameters 213
_refine_ls_number_reflns 3106
_refine_ls_number_restraints 0
_refine_ls_restrained_S_all 1.050
_refine_ls_R_factor_all 0.0632
_refine_ls_R_factor_gt 0.0400
_refine_ls_shift/su_max 0.001
_refine_ls_shift/su_mean 0.000
_refine_ls_structure_factor_coef Fsqd
_refine_ls_weighting_details 'calc w=1/[\s^2^(Fo^2^)+(0.0466P)^2^+4.0141P] where P=(Fo^2^+2Fc^2^)/3'
_refine_ls_weighting_scheme calc
_refine_ls_wR_factor_gt 0.0959
_refine_ls_wR_factor_ref 0.1133
_reflns_number_gt 2225
_reflns_number_total 3106
_reflns_threshold_expression I>2\s(I)
_cod_data_source_file si2278.cif
_cod_data_source_block I
_cod_original_cell_volume 6861.2(3)
_cod_original_sg_symbol_H-M 'I 41/a'
_cod_database_code 2227073
_cod_database_fobs_code 2227073

loop_
_symmetry_equiv_pos_site_id
_symmetry_equiv_pos_as_xyz
1 x,y,z
2 3/4-y,1/4+x,1/4+z
3 1/2-x,-y,1/2+z
4 3/4+y,3/4-x,3/4+z
5 -x,-y,-z
6 1/4+y,3/4-x,3/4-z
7 1/2+x,y,1/2-z
8 1/4-y,1/4+x,1/4-z
9 1/2+x,1/2+y,1/2+z
10 1/4-y,3/4+x,3/4+z
11 -x,1/2-y,z
12 1/4+y,1/4-x,1/4+z
13 1/2-x,1/2-y,1/2-z
14 3/4+y,1/4-x,1/4-z
15 x,1/2+y,-z
16 3/4-y,3/4+x,3/4-z

loop_
_atom_site_aniso_label
_atom_site_aniso_U_11
_atom_site_aniso_U_22
_atom_site_aniso_U_33
_atom_site_aniso_U_12
_atom_site_aniso_U_13
_atom_site_aniso_U_23
S1 0.0843(4) 0.0798(4) 0.0502(3) -0.0019(3) 0.0108(3) 0.0054(3)
O1 0.1053(13) 0.0996(12) 0.0372(7) -0.0388(10) -0.0040(8) -0.0007(8)
O2 0.0825(11) 0.0952(12) 0.0662(10) -0.0260(10) 0.0093(8) -0.0140(9)
O3 0.0853(12) 0.1182(14) 0.0552(9) -0.0282(10) 0.0079(8) -0.0337(9)
O4 0.0953(12) 0.1074(13) 0.0426(8) -0.0294(10) -0.0032(8) -0.0034(8)
C1 0.0545(12) 0.0567(12) 0.0430(10) 0.0055(10) -0.0006(8) -0.0037(9)
C2 0.0648(13) 0.0599(12) 0.0421(10) -0.0002(11) -0.0039(9) -0.0020(9)
C3 0.0685(14) 0.0697(14) 0.0417(10) -0.0026(12) 0.0018(9) 0.0004(10)
C4 0.0582(13) 0.0642(14) 0.0575(12) -0.0024(11) 0.0040(10) -0.0072(10)
C5 0.0594(13) 0.0720(14) 0.0497(12) 0.0016(12) 0.0015(10) -0.0171(10)
C6 0.0582(12) 0.0691(14) 0.0434(10) 0.0050(11) 0.0060(9) -0.0084(9)
C7 0.0982(18) 0.0905(17) 0.0376(11) -0.0146(14) -0.0026(11) 0.0011(10)
C8 0.093(2) 0.104(2) 0.0743(16) -0.0267(17) 0.0136(14) 0.0047(14)
C9 0.0979(19) 0.100(2) 0.0507(13) -0.0002(16) -0.0021(12) -0.0240(12)
C10 0.0624(13) 0.0620(13) 0.0416(10) 0.0028(10) -0.0034(9) -0.0044(9)
C11 0.0659(13) 0.0673(14) 0.0411(10) -0.0020(11) -0.0016(9) -0.0048(9)
C12 0.0644(13) 0.0685(14) 0.0408(10) 0.0026(11) -0.0012(9) -0.0016(9)
C13 0.0584(12) 0.0586(12) 0.0439(10) 0.0069(10) 0.0009(9) 0.0003(9)
C14 0.0656(14) 0.0786(15) 0.0425(11) 0.0027(11) -0.0005(10) -0.0003(10)
C15 0.0700(14) 0.0767(15) 0.0440(11) 0.0121(12) 0.0002(10) -0.0011(10)
C16 0.0957(19) 0.120(2) 0.0414(12) 0.0123(16) -0.0012(12) 0.0040(12)
C17 0.0666(14) 0.0611(13) 0.0454(11) 0.0065(11) 0.0041(9) -0.0021(9)
C18 0.0866(18) 0.0967(19) 0.0597(14) -0.0225(15) 0.0038(12) -0.0086(13)

loop_
_atom_site_type_symbol
_atom_site_label
_atom_site_fract_x
_atom_site_fract_y
_atom_site_fract_z
_atom_site_U_iso_or_equiv
_atom_site_thermal_displace_type
_atom_site_calc_flag
_atom_site_refinement_flags
_atom_site_occupancy
S S1 0.35094(3) 0.20431(3) 0.27680(3) 0.0714(2) Uani . . 1.000
O O1 0.12845(9) 0.01126(9) 0.64860(7) 0.0807(6) Uani . . 1.000
O O2 -0.03254(9) -0.15317(9) 0.54859(9) 0.0813(6) Uani . . 1.000
O O3 0.00824(9) -0.12701(10) 0.41648(8) 0.0862(7) Uani . . 1.000
O O4 0.27754(9) 0.14060(9) 0.50556(8) 0.0818(6) Uani . . 1.000
C C1 0.12078(10) -0.00807(10) 0.52048(10) 0.0514(7) Uani . . 1.000
C C2 0.09748(11) -0.02371(11) 0.59198(10) 0.0556(7) Uani . . 1.000
C C3 0.04661(11) -0.07194(11) 0.60327(11) 0.0600(7) Uani . . 1.000
C C4 0.01787(11) -0.10560(11) 0.54363(12) 0.0600(8) Uani . . 1.000
C C5 0.04047(11) -0.09097(12) 0.47106(11) 0.0604(8) Uani . . 1.000
C C6 0.09028(11) -0.04341(11) 0.46095(11) 0.0569(7) Uani . . 1.000
C C7 0.10721(14) -0.00049(14) 0.72270(11) 0.0754(9) Uani . . 1.000
C C8 -0.05983(14) -0.16834(16) 0.61946(14) 0.0904(11) Uani . . 1.000
C C9 0.03306(14) -0.12099(15) 0.34337(12) 0.0829(10) Uani . . 1.000
C C10 0.17351(10) 0.04257(11) 0.51010(10) 0.0553(7) Uani . . 1.000
C C11 0.20201(11) 0.06423(11) 0.44711(11) 0.0581(7) Uani . . 1.000
C C12 0.25438(11) 0.11732(11) 0.44709(11) 0.0579(7) Uani . . 1.000
C C13 0.28009(11) 0.14298(11) 0.37456(10) 0.0536(7) Uani . . 1.000
C C14 0.25098(12) 0.12648(12) 0.30381(11) 0.0622(8) Uani . . 1.000
C C15 0.28342(12) 0.15590(12) 0.24581(11) 0.0636(8) Uani . . 1.000
C C16 0.26802(14) 0.14998(15) 0.16401(12) 0.0857(10) Uani . . 1.000
C C17 0.33529(11) 0.18552(11) 0.36833(11) 0.0577(7) Uani . . 1.000
C C18 0.38074(14) 0.21495(14) 0.42741(13) 0.0810(10) Uani . . 1.000
H H3 0.03178 -0.08165 0.65123 0.0720 Uiso . . 1.000
H H6 0.10480 -0.03382 0.41285 0.0683 Uiso . . 1.000
H H7A 0.05890 0.00783 0.72682 0.1132 Uiso . . 1.000
H H7B 0.13148 0.02983 0.75542 0.1132 Uiso . . 1.000
H H7C 0.11684 -0.04708 0.73613 0.1132 Uiso . . 1.000
H H8A -0.02460 -0.18752 0.65031 0.1355 Uiso . . 1.000
H H8B -0.09654 -0.20070 0.61437 0.1355 Uiso . . 1.000
H H8C -0.07688 -0.12709 0.64183 0.1355 Uiso . . 1.000
H H9A 0.02961 -0.07418 0.32751 0.1242 Uiso . . 1.000
H H9B 0.00640 -0.14950 0.31093 0.1242 Uiso . . 1.000
H H9C 0.08010 -0.13520 0.34178 0.1242 Uiso . . 1.000
H H10 0.18992 0.06293 0.55329 0.0664 Uiso . . 1.000
H H11 0.18819 0.04507 0.40224 0.0697 Uiso . . 1.000
H H14 0.21311 0.09805 0.29830 0.0747 Uiso . . 1.000
H H16A 0.30512 0.12692 0.13955 0.1286 Uiso . . 1.000
H H16B 0.26257 0.19491 0.14319 0.1286 Uiso . . 1.000
H H16C 0.22655 0.12433 0.15719 0.1286 Uiso . . 1.000
H H18A 0.35531 0.24738 0.45650 0.1215 Uiso . . 1.000
H H18B 0.41902 0.23751 0.40458 0.1215 Uiso . . 1.000
H H18C 0.39698 0.17880 0.45898 0.1215 Uiso . . 1.000

loop_
_atom_type_symbol
_atom_type_description
_atom_type_scat_dispersion_real
_atom_type_scat_dispersion_imag
_atom_type_scat_source
C C 0.0033 0.0016 'International Tables Vol C Tables 4.2.6.8 and 6.1.1.4'
H H 0.0000 0.0000 'International Tables Vol C Tables 4.2.6.8 and 6.1.1.4'
O O 0.0106 0.0060 'International Tables Vol C Tables 4.2.6.8 and 6.1.1.4'
S S 0.1246 0.1234 'International Tables Vol C Tables 4.2.6.8 and 6.1.1.4'

loop_
_geom_angle_atom_site_label_1
_geom_angle_atom_site_label_2
_geom_angle_atom_site_label_3
_geom_angle_site_symmetry_1
_geom_angle_site_symmetry_2
_geom_angle_site_symmetry_3
_geom_angle
_geom_angle_publ_flag
C15 S1 C17 . . . 93.29(10) no
C2 O1 C7 . . . 119.44(18) no
C4 O2 C8 . . . 118.45(19) no
C5 O3 C9 . . . 118.16(19) no
C2 C1 C6 . . . 117.12(18) no
C2 C1 C10 . . . 120.13(17) no
C6 C1 C10 . . . 122.75(17) no
O1 C2 C1 . . . 115.63(18) no
O1 C2 C3 . . . 123.22(17) no
C1 C2 C3 . . . 121.15(18) no
C2 C3 C4 . . . 120.17(19) no
O2 C4 C3 . . . 124.82(19) no
O2 C4 C5 . . . 115.31(19) no
C3 C4 C5 . . . 119.9(2) no
O3 C5 C4 . . . 114.78(19) no
O3 C5 C6 . . . 126.01(19) no
C4 C5 C6 . . . 119.20(19) no
C1 C6 C5 . . . 122.49(18) no
C1 C10 C11 . . . 128.86(18) no
C10 C11 C12 . . . 121.32(19) no
O4 C12 C11 . . . 121.34(19) no
O4 C12 C13 . . . 120.12(19) no
C11 C12 C13 . . . 118.53(18) no
C12 C13 C14 . . . 124.86(19) no
C12 C13 C17 . . . 122.97(18) no
C14 C13 C17 . . . 112.18(18) no
C13 C14 C15 . . . 114.0(2) no
S1 C15 C14 . . . 110.12(16) no
S1 C15 C16 . . . 120.88(17) no
C14 C15 C16 . . . 129.0(2) no
S1 C17 C13 . . . 110.47(15) no
S1 C17 C18 . . . 119.58(17) no
C13 C17 C18 . . . 129.96(19) no
C2 C3 H3 . . . 120.00 no
C4 C3 H3 . . . 120.00 no
C1 C6 H6 . . . 119.00 no
C5 C6 H6 . . . 119.00 no
O1 C7 H7A . . . 109.00 no
O1 C7 H7B . . . 109.00 no
O1 C7 H7C . . . 109.00 no
H7A C7 H7B . . . 109.00 no
H7A C7 H7C . . . 109.00 no
H7B C7 H7C . . . 109.00 no
O2 C8 H8A . . . 109.00 no
O2 C8 H8B . . . 109.00 no
O2 C8 H8C . . . 109.00 no
H8A C8 H8B . . . 109.00 no
H8A C8 H8C . . . 109.00 no
H8B C8 H8C . . . 109.00 no
O3 C9 H9A . . . 109.00 no
O3 C9 H9B . . . 109.00 no
O3 C9 H9C . . . 109.00 no
H9A C9 H9B . . . 109.00 no
H9A C9 H9C . . . 109.00 no
H9B C9 H9C . . . 109.00 no
C1 C10 H10 . . . 116.00 no
C11 C10 H10 . . . 116.00 no
C10 C11 H11 . . . 119.00 no
C12 C11 H11 . . . 119.00 no
C13 C14 H14 . . . 123.00 no
C15 C14 H14 . . . 123.00 no
C15 C16 H16A . . . 109.00 no
C15 C16 H16B . . . 109.00 no
C15 C16 H16C . . . 109.00 no
H16A C16 H16B . . . 109.00 no
H16A C16 H16C . . . 109.00 no
H16B C16 H16C . . . 109.00 no
C17 C18 H18A . . . 109.00 no
C17 C18 H18B . . . 109.00 no
C17 C18 H18C . . . 109.00 no
H18A C18 H18B . . . 109.00 no
H18A C18 H18C . . . 109.00 no
H18B C18 H18C . . . 109.00 no

loop_
_geom_bond_atom_site_label_1
_geom_bond_atom_site_label_2
_geom_bond_site_symmetry_1
_geom_bond_site_symmetry_2
_geom_bond_distance
_geom_bond_publ_flag
S1 C15 . . 1.715(2) no
S1 C17 . . 1.715(2) no
O1 C2 . . 1.368(2) no
O1 C7 . . 1.415(2) no
O2 C4 . . 1.356(3) no
O2 C8 . . 1.414(3) no
O3 C5 . . 1.362(3) no
O3 C9 . . 1.407(3) no
O4 C12 . . 1.232(3) no
C1 C2 . . 1.399(3) no
C1 C6 . . 1.407(3) no
C1 C10 . . 1.440(3) no
C2 C3 . . 1.384(3) no
C3 C4 . . 1.378(3) no
C4 C5 . . 1.408(3) no
C5 C6 . . 1.357(3) no
C10 C11 . . 1.332(3) no
C11 C12 . . 1.456(3) no
C12 C13 . . 1.486(3) no
C13 C14 . . 1.431(3) no
C13 C17 . . 1.365(3) no
C14 C15 . . 1.349(3) no
C15 C16 . . 1.507(3) no
C17 C18 . . 1.499(3) no
C3 H3 . . 0.9300 no
C6 H6 . . 0.9300 no
C7 H7A . . 0.9600 no
C7 H7B . . 0.9600 no
C7 H7C . . 0.9600 no
C8 H8A . . 0.9600 no
C8 H8B . . 0.9600 no
C8 H8C . . 0.9600 no
C9 H9A . . 0.9600 no
C9 H9B . . 0.9600 no
C9 H9C . . 0.9600 no
C10 H10 . . 0.9300 no
C11 H11 . . 0.9300 no
C14 H14 . . 0.9300 no
C16 H16A . . 0.9600 no
C16 H16B . . 0.9600 no
C16 H16C . . 0.9600 no
C18 H18A . . 0.9600 no
C18 H18B . . 0.9600 no
C18 H18C . . 0.9600 no

loop_
_geom_contact_atom_site_label_1
_geom_contact_atom_site_label_2
_geom_contact_distance
_geom_contact_site_symmetry_1
_geom_contact_site_symmetry_2
_geom_contact_publ_flag
O2 O3 2.559(2) . . no
O2 C9 3.410(3) . 16_445 no
O3 O2 2.559(2) . . no
O3 C9 3.209(3) . 16_445 no
O4 C18 2.854(3) . . no
O1 H10 2.3200 . . no
O3 H9C 2.5500 . 16_445 no
O4 H10 2.4400 . . no
O4 H18A 2.7300 . . no
O4 H18C 2.5900 . . no
O4 H8C 2.7600 . 8_556 no
O4 H9A 2.8400 . 12_555 no
O4 H14 2.5700 . 12_555 no
C4 C6 3.596(3) . 5_556 no
C6 C4 3.596(3) . 5_556 no
C7 C16 3.464(3) . 10_545 no
C9 O3 3.209(3) . 6_545 no
C9 O2 3.410(3) . 6_545 no
C16 C7 3.464(3) . 12_554 no
C18 O4 2.854(3) . . no
C1 H7B 2.9100 . 10_544 no
C2 H16A 2.9000 . 3_555 no
C3 H8C 2.7300 . . no
C3 H8A 2.7800 . . no
C3 H7A 2.7300 . . no
C3 H7C 2.8000 . . no
C6 H7B 3.0400 . 10_544 no
C6 H9C 2.8000 . . no
C6 H11 2.7800 . . no
C6 H9A 2.7400 . . no
C7 H3 2.5200 . . no
C8 H3 2.5300 . . no
C9 H6 2.5300 . . no
C11 H6 2.7700 . . no
C11 H14 2.7700 . . no
C12 H14 3.0200 . 12_555 no
C12 H18C 3.0400 . . no
C12 H16C 3.0600 . 12_555 no
C13 H16C 3.0300 . 12_555 no
C14 H11 2.6800 . . no
C15 H7C 2.8900 . 3_554 no
C16 H7B 2.9300 . 12_554 no
C17 H16B 3.0200 . 13_555 no
C18 H18B 3.1000 . 16_545 no
H3 C7 2.5200 . . no
H3 C8 2.5300 . . no
H3 H7A 2.2800 . . no
H3 H7C 2.3600 . . no
H3 H8A 2.3400 . . no
H3 H8C 2.3100 . . no
H6 C9 2.5300 . . no
H6 C11 2.7700 . . no
H6 H9A 2.2700 . . no
H6 H9C 2.4100 . . no
H6 H11 2.2500 . . no
H6 H10 2.5900 . 10_544 no
H7A C3 2.7300 . . no
H7A H3 2.2800 . . no
H7A H9A 2.3700 . 5_556 no
H7B C16 2.9300 . 10_545 no
H7B H16A 2.4700 . 10_545 no
H7B C1 2.9100 . 12_555 no
H7B C6 3.0400 . 12_555 no
H7C C3 2.8000 . . no
H7C H3 2.3600 . . no
H7C C15 2.8900 . 3_555 no
H8A C3 2.7800 . . no
H8A H3 2.3400 . . no
H8C C3 2.7300 . . no
H8C H3 2.3100 . . no
H8C O4 2.7600 . 14_456 no
H9A C6 2.7400 . . no
H9A H6 2.2700 . . no
H9A H7A 2.3700 . 5_556 no
H9A O4 2.8400 . 10_544 no
H9C C6 2.8000 . . no
H9C H6 2.4100 . . no
H9C O3 2.5500 . 6_545 no
H10 O1 2.3200 . . no
H10 O4 2.4400 . . no
H10 H6 2.5900 . 12_555 no
H11 C6 2.7800 . . no
H11 C14 2.6800 . . no
H11 H6 2.2500 . . no
H11 H14 2.1900 . . no
H14 C11 2.7700 . . no
H14 H11 2.1900 . . no
H14 O4 2.5700 . 10_544 no
H14 C12 3.0200 . 10_544 no
H16A C2 2.9000 . 3_554 no
H16A H7B 2.4700 . 12_554 no
H16B C17 3.0200 . 13_555 no
H16C C12 3.0600 . 10_544 no
H16C C13 3.0300 . 10_544 no
H18A O4 2.7300 . . no
H18B C18 3.1000 . 6_555 no
H18B H18B 2.5000 . 6_555 no
H18B H18B 2.5000 . 16_545 no
H18C O4 2.5900 . . no
H18C C12 3.0400 . . no

loop_
_geom_hbond_atom_site_label_D
_geom_hbond_atom_site_label_H
_geom_hbond_atom_site_label_A
_geom_hbond_site_symmetry_A
_geom_hbond_distance_DH
_geom_hbond_distance_HA
_geom_hbond_distance_DA
_geom_hbond_angle_DHA
_geom_hbond_publ_flag
C9 H9C O3 6_545 0.96 2.55 3.209(3) 126 yes
C14 H14 O4 10_544 0.93 2.57 3.483(3) 168 yes

loop_
_geom_torsion_atom_site_label_1
_geom_torsion_atom_site_label_2
_geom_torsion_atom_site_label_3
_geom_torsion_atom_site_label_4
_geom_torsion_site_symmetry_1
_geom_torsion_site_symmetry_2
_geom_torsion_site_symmetry_3
_geom_torsion_site_symmetry_4
_geom_torsion
_geom_torsion_publ_flag
C17 S1 C15 C14 . . . . -0.40(19) no
C17 S1 C15 C16 . . . . -179.6(2) no
C15 S1 C17 C13 . . . . 0.38(18) no
C15 S1 C17 C18 . . . . 179.9(2) no
C7 O1 C2 C1 . . . . 178.9(2) no
C7 O1 C2 C3 . . . . -1.5(3) no
C8 O2 C4 C3 . . . . 2.2(3) no
C8 O2 C4 C5 . . . . -177.3(2) no
C9 O3 C5 C4 . . . . -173.0(2) no
C9 O3 C5 C6 . . . . 7.6(3) no
C6 C1 C2 O1 . . . . 179.65(19) no
C6 C1 C2 C3 . . . . 0.0(3) no
C10 C1 C2 O1 . . . . -0.7(3) no
C10 C1 C2 C3 . . . . 179.7(2) no
C2 C1 C6 C5 . . . . -0.2(3) no
C10 C1 C6 C5 . . . . -179.8(2) no
C2 C1 C10 C11 . . . . -180.0(2) no
C6 C1 C10 C11 . . . . -0.3(3) no
O1 C2 C3 C4 . . . . -179.6(2) no
C1 C2 C3 C4 . . . . 0.0(3) no
C2 C3 C4 O2 . . . . -179.4(2) no
C2 C3 C4 C5 . . . . 0.2(3) no
O2 C4 C5 O3 . . . . -0.1(3) no
O2 C4 C5 C6 . . . . 179.3(2) no
C3 C4 C5 O3 . . . . -179.7(2) no
C3 C4 C5 C6 . . . . -0.3(3) no
O3 C5 C6 C1 . . . . 179.6(2) no
C4 C5 C6 C1 . . . . 0.3(3) no
C1 C10 C11 C12 . . . . 178.9(2) no
C10 C11 C12 O4 . . . . 5.2(3) no
C10 C11 C12 C13 . . . . -175.2(2) no
O4 C12 C13 C14 . . . . -171.4(2) no
O4 C12 C13 C17 . . . . 8.8(3) no
C11 C12 C13 C14 . . . . 9.0(3) no
C11 C12 C13 C17 . . . . -170.8(2) no
C12 C13 C14 C15 . . . . -179.9(2) no
C17 C13 C14 C15 . . . . 0.0(3) no
C12 C13 C17 S1 . . . . 179.55(17) no
C12 C13 C17 C18 . . . . 0.2(4) no
C14 C13 C17 S1 . . . . -0.3(2) no
C14 C13 C17 C18 . . . . -179.7(2) no
C13 C14 C15 S1 . . . . 0.3(3) no
C13 C14 C15 C16 . . . . 179.4(2) no

loop_
_cod_related_entry_id
_cod_related_entry_database
_cod_related_entry_code
1 ChemSpider 7730781
